data_1558998
loop_
_publ_author_name
'Krebs, Frederik C.'
'Larsen, Jan'
'Boubekeur, Kamal'
'Fourmigue, Marc'

_publ_section_title
;
 Synthesis, Properties and Radical Cation Salts of Non-centrosymmetrical
 Tetrathiafulvalenes Derived from 1,3,5,7-Tetrathia-s-indacene
;
_journal_name_full 'Acta Chemica Scandinavica'
_journal_page_first 910
_journal_page_last 915
_journal_paper_doi 10.3891/acta.chem.scand.47-0910
_journal_volume 47
_journal_year 1993
_chemical_formula_sum 'C13 H10 As0.5 F3 S6'
_chemical_formula_weight 453.035
_chemical_name_common
;
6H-2-(4,5-Dimethyl-1,3-dithio1-2-ylidene)-1,3,5,7-tetrathia-s-indacene
;
_space_group_IT_number 2
_space_group_name_Hall '-P 1'
_space_group_name_H-M_alt 'P -1'
_symmetry_cell_setting triclinic
_symmetry_Int_Tables_number 2
_symmetry_space_group_name_Hall '-P 1'
_symmetry_space_group_name_H-M 'P -1'
_cell_angle_alpha 100.73(1)
_cell_angle_beta 91.44(3)
_cell_angle_gamma 101.20(3)
_cell_formula_units_Z 2
_cell_length_a 7.246(6)
_cell_length_b 7.797(1)
_cell_length_c 15.041(2)
_cell_volume 817.4(7)
_diffrn_ambient_temperature 293
_diffrn_radiation_probe x-ray
_diffrn_radiation_type MoK\a
_diffrn_radiation_wavelength 0.71069
_exptl_absorpt_coefficient_mu 1.8285
_exptl_crystal_density_diffrn 1.841
_exptl_crystal_F_000 455
_refine_ls_goodness_of_fit_ref 1.52
_refine_ls_number_reflns 2103
_refine_ls_R_factor_gt 0.044
_refine_ls_wR_factor_gt 0.065
_cod_data_source_file Acta-Chem-Scand-1993-47-910.cif
_cod_data_source_block 1
_cod_database_code 1558998

loop_
_space_group_symop_id
_space_group_symop_operation_xyz
1 x,y,z
2 -x,-y,-z

loop_
_atom_site_label
_atom_site_type_symbol
_atom_site_thermal_displace_type
_atom_site_fract_x
_atom_site_fract_y
_atom_site_fract_z
_atom_site_occupancy
_atom_site_U_iso_or_equiv
_atom_site_calc_flag
_atom_site_refinement_flags
_atom_site_disorder_assembly
_atom_site_disorder_group
As As Uiso 0.00000 0.00000 0.00000 1.000 0.0441(3) . . . .
S1 S Uiso 0.2520(2) -0.0835(2) 0.31487(8) 1.000 0.0427(4) . . . .
S2 S Uiso 0.1777(2) -0.3540(2) 0.42649(8) 1.000 0.0417(4) . . . .
S3 S Uiso 0.2315(2) -0.0461(2) 0.60644(8) 1.000 0.0419(4) . . . .
S4 S Uiso 0.3045(2) 0.2266(2) 0.49284(8) 1.000 0.0414(4) . . . .
S5 S Uiso 0.3935(2) 0.7573(2) 0.80020(10) 1.000 0.0538(4) . . . .
S6 S Uiso 0.3072(2) 0.4842(2) 0.91286(9) 1.000 0.0548(4) . . . .
F1 F Uiso 0.096(6) 0.2223(4) 0.0291(3) 1.000 0.0836(13) . . . .
F2 F Uiso 0.1230(10) 0.0125(7) 0.0946(4) 1.000 0.195(3) . . . .
F3 F Uiso 0.1959(8) 0.0453(7) -0.0528(4) 1.000 0.171(3) . . . .
C1 C Uiso 0.2292(7) -0.1280(6) 0.4234(3) 1.000 0.0380(13) . . . .
C2 C Uiso 0.2526(7) 0.0015(6) 0.4989(3) 1.000 0.0370(11) . . . .
C3 C Uiso 0.1737(6) -0.4307(6) 0.3095(3) 1.000 0.0380(13) . . . .
C4 C Uiso 0.2087(7) -0.3052(7) 0.2582(3) 1.000 0.0418(13) . . . .
C5 C Uiso 0.3113(6) 0.3064(6) 0.6107(3) 1.000 0.0355(13) . . . .
C6 C Uiso 0.2740(6) 0.1761(6) 0.6636(3) 1.000 0.0355(13) . . . .
C7 C Uiso 0.2728(6) 0.2273(6) 0.7585(3) 1.000 0.0329(13) . . . .
C8 C Uiso 0.3114(7) 0.4042(7) 0.7968(3) 1.000 0.0405(13) . . . .
C9 C Uiso 0.3531(7) 0.5362(6) 0.7427(3) 1.000 0.0393(13) . . . .
C10 C Uiso 0.3516(6) 0.4889(6) 0.6499(3) 1.000 0.0329(13) . . . .
C11 C Uiso 0.4350(9) 0.7068(7) 0.9108(4) 1.000 0.0595(13) . . . .
C12 C Uiso 0.1316(7) -0.6268(7) 0.2778(4) 1.000 0.0469(13) . . . .
C13 C Uiso 0.2163(7) -0.3373(7) 0.1588(3) 1.000 0.0494(13) . . . .

loop_
_atom_type_symbol
_atom_type_description
_atom_type_scat_dispersion_real
_atom_type_scat_dispersion_imag
_atom_type_scat_source
C C 0.0033 0.0016 ' International Tables Vol C Tables 4.2.6.8 and 6.1.1.4'
As As 0.0499 2.0058 ' International Tables Vol C Tables 4.2.6.8 and 6.1.1.4'
F F 0.0171 0.0103 ' International Tables Vol C Tables 4.2.6.8 and 6.1.1.4'
S S 0.1246 0.1234 ' International Tables Vol C Tables 4.2.6.8 and 6.1.1.4'

loop_
_geom_angle_atom_site_label_1
_geom_angle_atom_site_label_2
_geom_angle_atom_site_label_3
_geom_angle
_geom_angle_site_symmetry_1
_geom_angle_site_symmetry_2
_geom_angle_site_symmetry_3
_geom_angle_publ_flag
F1 As F3 70.3(12) 2_555 . 2_555 yes
F2 As F3 90.7(3) 2_555 . 2_555 yes
F1 As F2 77.7(7) . . . yes
F1 As F3 70.3(12) . . . yes
F1 As F1 180.00 . . 2_555 yes
F1 As F2 102.3(7) . . 2_555 yes
F1 As F3 109.7(12) . . 2_555 yes
F2 As F3 90.7(3) . . . yes
F1 As F2 102.3(7) 2_555 . . yes
F2 As F2 180.00 . . 2_555 yes
F2 As F3 89.4(3) . . 2_555 yes
F1 As F3 109.7(12) 2_555 . . yes
F2 As F3 89.4(3) 2_555 . . yes
F3 As F3 180.00 . . 2_555 yes
F1 As F2 77.7(7) 2_555 . 2_555 yes
C1 S1 C4 96.4(2) . . . yes
C1 S2 C3 96.4(2) . . . yes
C2 S3 C6 95.7(2) . . . yes
C2 S4 C5 95.6(2) . . . yes
C9 S5 C11 95.1(2) . . . yes
C8 S6 C11 95.4(3) . . . yes
S2 C1 C2 123.1(4) . . . yes
S1 C1 S2 113.9(3) . . . yes
S1 C1 C2 123.1(4) . . . yes
S4 C2 C1 121.6(4) . . . yes
S3 C2 S4 116.1(3) . . . yes
S3 C2 C1 122.3(4) . . . yes
C4 C3 C12 127.3(4) . . . no
S2 C3 C4 116.4(4) . . . yes
S2 C3 C12 116.4(4) . . . yes
C3 C4 C13 126.2(5) . . . no
S1 C4 C3 116.9(3) . . . yes
S1 C4 C13 116.9(4) . . . yes
S4 C5 C6 115.6(3) . . . yes
S4 C5 C10 122.9(4) . . . yes
C6 C5 C10 121.5(4) . . . no
S3 C6 C5 116.9(3) . . . yes
S3 C6 C7 123.5(4) . . . yes
C5 C6 C7 119.7(4) . . . no
C6 C7 C8 119.0(4) . . . no
S6 C8 C7 123.3(4) . . . yes
S6 C8 C9 115.7(4) . . . yes
C7 C8 C9 121.1(4) . . . no
S5 C9 C8 116.2(3) . . . yes
S5 C9 C10 122.9(4) . . . yes
C8 C9 C10 120.8(4) . . . no
C5 C10 C9 118.0(4) . . . no
S5 C11 S6 109.0(3) . . . yes

loop_
_geom_bond_atom_site_label_1
_geom_bond_atom_site_label_2
_geom_bond_distance
_geom_bond_site_symmetry_1
_geom_bond_site_symmetry_2
_geom_bond_publ_flag
As F1 1.707(10) . . yes
As F2 1.637(6) . . yes
As F3 1.654(6) . . yes
As F1 1.707(9) . 2_555 yes
As F2 1.637(6) . 2_555 yes
As F3 1.654(6) . 2_555 yes
S1 C1 1.736(5) . . yes
S1 C4 1.744(6) . . yes
S2 C1 1.739(5) . . yes
S2 C3 1.748(5) . . yes
S3 C6 1.749(5) . . yes
S3 C2 1.730(5) . . yes
S4 C2 1.742(5) . . yes
S4 C5 1.762(5) . . yes
S5 C9 1.744(5) . . yes
S5 C11 1.810(6) . . yes
S6 C11 1.808(6) . . yes
S6 C8 1.744(5) . . yes
C1 C2 1.355(6) . . no
C3 C12 1.483(7) . . no
C3 C4 1.346(7) . . no
C4 C13 1.474(6) . . no
C5 C10 1.405(7) . . no
C5 C6 1.394(7) . . no
C6 C7 1.410(6) . . no
C7 C8 1.363(7) . . no
C8 C9 1.420(7) . . no
C9 C10 1.375(6) . . no

loop_
_geom_torsion_atom_site_label_1
_geom_torsion_atom_site_label_2
_geom_torsion_atom_site_label_3
_geom_torsion_atom_site_label_4
_geom_torsion
_geom_torsion_site_symmetry_1
_geom_torsion_site_symmetry_2
_geom_torsion_site_symmetry_3
_geom_torsion_site_symmetry_4
_geom_torsion_publ_flag
C4 S1 C1 S2 -0.1(3) . . . . no
C4 S1 C1 C2 178.9(5) . . . . no
C1 S1 C4 C3 0.2(5) . . . . no
C1 S1 C4 C13 -179.0(4) . . . . no
C3 S2 C1 S1 -0.1(3) . . . . no
C3 S2 C1 C2 -179.0(5) . . . . no
C1 S2 C3 C4 0.3(4) . . . . no
C1 S2 C3 C12 -179.6(4) . . . . no
C6 S3 C2 S4 0.7(3) . . . . no
C6 S3 C2 C1 -179.0(5) . . . . no
C2 S3 C6 C5 -1.2(4) . . . . no
C2 S3 C6 C7 179.0(4) . . . . no
C5 S4 C2 S3 0.0(3) . . . . no
C5 S4 C2 C1 179.6(5) . . . . no
C2 S4 C5 C6 -0.8(4) . . . . no
C2 S4 C5 C10 179.1(4) . . . . no
C11 S5 C9 C8 17.5(5) . . . . no
C11 S5 C9 C10 -165.7(5) . . . . no
C9 S5 C11 S6 -27.7(4) . . . . no
C11 S6 C8 C7 164.2(5) . . . . no
C11 S6 C8 C9 -17.5(5) . . . . no
C8 S6 C11 S5 27.8(4) . . . . no
S1 C1 C2 S3 -179.3(3) . . . . no
S1 C1 C2 S4 1.1(7) . . . . no
S2 C1 C2 S3 -0.5(7) . . . . no
S2 C1 C2 S4 179.9(3) . . . . no
S2 C3 C4 S1 -0.3(5) . . . . no
S2 C3 C4 C13 178.8(4) . . . . no
C12 C3 C4 S1 179.5(4) . . . . no
C12 C3 C4 C13 -1.4(8) . . . . no
S4 C5 C6 S3 1.4(5) . . . . no
S4 C5 C6 C7 -178.8(3) . . . . no
C10 C5 C6 S3 -178.5(4) . . . . no
C10 C5 C6 C7 1.2(7) . . . . no
S4 C5 C10 C9 180.0(4) . . . . no
C6 C5 C10 C9 -0.1(7) . . . . no
S3 C6 C7 C8 178.7(4) . . . . no
C5 C6 C7 C8 -1.1(7) . . . . no
C6 C7 C8 S6 178.0(4) . . . . no
C6 C7 C8 C9 -0.2(7) . . . . no
S6 C8 C9 S5 0.0(6) . . . . no
S6 C8 C9 C10 -176.9(4) . . . . no
C7 C8 C9 S5 178.3(4) . . . . no
C7 C8 C9 C10 1.4(8) . . . . no
S5 C9 C10 C5 -177.9(4) . . . . no
C8 C9 C10 C5 -1.2(7) . . . . no
